data_4029168
loop_
_publ_author_name
'Basu, Arghya'
'Das, Gopal'

_publ_section_title
;
 A C3v-Symmetric Tripodal Urea Receptor for Anions and Ion Pairs:
 Formation of Dimeric Capsular Assemblies of the Receptor during Anion and
 Ion Pair Coordination.
;
_journal_issue 6
_journal_name_full 'The Journal of organic chemistry'
_journal_page_first 2647
_journal_page_last 2656
_journal_paper_doi 10.1021/jo500102e
_journal_volume 79
_journal_year 2014
_chemical_formula_sum 'C46 H42 N10 O15'
_chemical_formula_weight 974.90
_chemical_name_systematic
; 
 ? 
;
_space_group_IT_number 148
_symmetry_cell_setting trigonal
_symmetry_space_group_name_Hall '-R 3'
_symmetry_space_group_name_H-M 'R -3 :H'
_atom_sites_solution_hydrogens geom
_atom_sites_solution_primary direct
_atom_sites_solution_secondary difmap
_audit_creation_method SHELXL-97
_cell_angle_alpha 90.00
_cell_angle_beta 90.00
_cell_angle_gamma 120.00
_cell_formula_units_Z 6
_cell_length_a 18.3034(14)
_cell_length_b 18.3034(14)
_cell_length_c 40.426(8)
_cell_measurement_temperature 298(2)
_cell_volume 11729(3)
_computing_cell_refinement 'Bruker SMART'
_computing_data_collection 'Bruker SMART'
_computing_data_reduction 'Bruker SAINT'
_computing_molecular_graphics 'Bruker SHELXTL'
_computing_publication_material 'Bruker SHELXTL'
_computing_structure_refinement 'SHELXL-97 (Sheldrick, 1997)'
_computing_structure_solution 'SHELXS-97 (Sheldrick, 1990)'
_diffrn_ambient_temperature 293(2)
_diffrn_measured_fraction_theta_full 0.978
_diffrn_measured_fraction_theta_max 0.978
_diffrn_radiation_monochromator graphite
_diffrn_radiation_source 'fine-focus sealed tube'
_diffrn_radiation_type MoK\a
_diffrn_radiation_wavelength 0.71073
_diffrn_reflns_av_R_equivalents 0.0357
_diffrn_reflns_av_sigmaI/netI 0.0805
_diffrn_reflns_limit_h_max 21
_diffrn_reflns_limit_h_min -23
_diffrn_reflns_limit_k_max 22
_diffrn_reflns_limit_k_min -12
_diffrn_reflns_limit_l_max 26
_diffrn_reflns_limit_l_min -53
_diffrn_reflns_number 8797
_diffrn_reflns_theta_full 28.75
_diffrn_reflns_theta_max 28.75
_diffrn_reflns_theta_min 3.44
_exptl_absorpt_coefficient_mu 0.063
_exptl_absorpt_correction_T_max 0.986
_exptl_absorpt_correction_T_min 0.982
_exptl_absorpt_correction_type multi-scan
_exptl_absorpt_process_details SADBAS
_exptl_crystal_colour red
_exptl_crystal_density_diffrn 0.828
_exptl_crystal_density_method 'not measured'
_exptl_crystal_description block
_exptl_crystal_F_000 3048.0
_exptl_crystal_size_max 0.32
_exptl_crystal_size_mid 0.24
_exptl_crystal_size_min 0.22
_platon_squeeze_details
;
;
_refine_diff_density_max 0.201
_refine_diff_density_min -0.239
_refine_diff_density_rms 0.057
_refine_ls_extinction_method none
_refine_ls_goodness_of_fit_ref 0.995
_refine_ls_hydrogen_treatment mixed
_refine_ls_matrix_type full
_refine_ls_number_parameters 214
_refine_ls_number_reflns 6625
_refine_ls_number_restraints 0
_refine_ls_restrained_S_all 0.995
_refine_ls_R_factor_all 0.1723
_refine_ls_R_factor_gt 0.0981
_refine_ls_shift/su_max 0.023
_refine_ls_shift/su_mean 0.005
_refine_ls_structure_factor_coef Fsqd
_refine_ls_weighting_details 'calc w=1/[\s^2^(Fo^2^)+(0.1000P)^2^+0.0000P] where P=(Fo^2^+2Fc^2^)/3'
_refine_ls_weighting_scheme calc
_refine_ls_wR_factor_gt 0.2600
_refine_ls_wR_factor_ref 0.2882
_reflns_number_gt 5730
_reflns_number_total 6625
_reflns_threshold_expression >2sigma(I)
_cod_data_source_file jo500102e_si_002.cif
_cod_data_source_block Complex4
_cod_depositor_comments
;
The following automatic conversions were performed:

'_symmetry_cell_setting' value 'Trigonal' changed to 'trigonal'
according to
/usr/data/users/saulius/crontab/automatic-downloads/current/ACS/lib/dictionaries/cif_core.dic
dictionary named 'cif_core.dic' version 2.4.2 from 2011-04-26.

Automatic conversion script
Id: cif_fix_values 2281 2013-09-26 08:29:07Z andrius 
;
_cod_original_sg_symbol_H-M 'R -3'
_cod_original_formula_sum ' C46 H42 N10 O15 '
_cod_database_code 4029168

loop_
_symmetry_equiv_pos_as_xyz
'x, y, z'
'-y, x-y, z'
'-x+y, -x, z'
'x+2/3, y+1/3, z+1/3'
'-y+2/3, x-y+1/3, z+1/3'
'-x+y+2/3, -x+1/3, z+1/3'
'x+1/3, y+2/3, z+2/3'
'-y+1/3, x-y+2/3, z+2/3'
'-x+y+1/3, -x+2/3, z+2/3'
'-x, -y, -z'
'y, -x+y, -z'
'x-y, x, -z'
'-x+2/3, -y+1/3, -z+1/3'
'y+2/3, -x+y+1/3, -z+1/3'
'x-y+2/3, x+1/3, -z+1/3'
'-x+1/3, -y+2/3, -z+2/3'
'y+1/3, -x+y+2/3, -z+2/3'
'x-y+1/3, x+2/3, -z+2/3'

loop_
_atom_site_label
_atom_site_type_symbol
_atom_site_fract_x
_atom_site_fract_y
_atom_site_fract_z
_atom_site_U_iso_or_equiv
_atom_site_adp_type
_atom_site_occupancy
_atom_site_symmetry_multiplicity
_atom_site_calc_flag
_atom_site_refinement_flags
O1 O 0.51604(13) 0.69998(13) 0.62041(6) 0.0999(8) Uani 1 1 d .
O2 O 0.80171(16) 0.67220(17) 0.70793(8) 0.1338(10) Uani 1 1 d .
C3 C 0.58831(18) 0.71756(18) 0.63734(9) 0.0850(9) Uani 1 1 d .
C4 C 0.65777(19) 0.79466(18) 0.63176(9) 0.0902(10) Uani 1 1 d .
H4 H 0.6540 0.8324 0.6174 0.108 Uiso 1 1 calc R
C6 C 0.74023(19) 0.76313(19) 0.66894(8) 0.0835(9) Uani 1 1 d .
C5 C 0.7326(2) 0.81694(19) 0.64694(9) 0.0917(10) Uani 1 1 d .
H5 H 0.7794 0.8693 0.6424 0.110 Uiso 1 1 calc R
N2 N 0.81982(16) 0.79207(16) 0.68345(8) 0.1011(9) Uani 1 1 d .
H2N H 0.8554 0.8451 0.6816 0.121 Uiso 1 1 calc R
N1 N 0.3333 0.6667 0.61756(13) 0.0955(14) Uani 1 3 d S
C9 C 0.8467(2) 0.7448(2) 0.70022(10) 0.1027(11) Uani 1 1 d .
N3 N 0.93169(17) 0.79147(18) 0.70703(8) 0.1040(9) Uani 1 1 d .
H3N H 0.9589 0.8408 0.6982 0.125 Uiso 1 1 calc R
C2 C 0.43983(19) 0.62272(19) 0.62768(10) 0.0984(11) Uani 1 1 d .
H2A H 0.4248 0.6223 0.6507 0.118 Uiso 1 1 calc R
H2B H 0.4486 0.5753 0.6240 0.118 Uiso 1 1 calc R
C11 C 1.0627(3) 0.8253(3) 0.73094(11) 0.1228(13) Uani 1 1 d .
H11 H 1.0870 0.8776 0.7206 0.147 Uiso 1 1 calc R
C8 C 0.5930(2) 0.6635(2) 0.65911(9) 0.1041(11) Uani 1 1 d .
H8 H 0.5454 0.6118 0.6637 0.125 Uiso 1 1 calc R
C7 C 0.6708(2) 0.6860(2) 0.67494(11) 0.1053(12) Uani 1 1 d .
H7 H 0.6745 0.6483 0.6893 0.126 Uiso 1 1 calc R
C1 C 0.3688(2) 0.6143(2) 0.60572(11) 0.1083(12) Uani 1 1 d .
H1B H 0.3898 0.6311 0.5834 0.130 Uiso 1 1 calc R
H1A H 0.3244 0.5556 0.6051 0.130 Uiso 1 1 calc R
N4 N 1.1340(5) 0.7151(5) 0.78692(17) 0.186(2) Uani 1 1 d .
O3 O 1.2052(3) 0.7675(4) 0.79152(13) 0.215(2) Uani 1 1 d .
C10 C 0.9776(2) 0.7668(2) 0.72670(10) 0.0992(11) Uani 1 1 d .
C12 C 1.1118(3) 0.8030(4) 0.75160(14) 0.1382(16) Uani 1 1 d .
H12 H 1.1691 0.8406 0.7544 0.166 Uiso 1 1 calc R
C15 C 0.9432(3) 0.6894(3) 0.74406(11) 0.1231(13) Uani 1 1 d .
H15 H 0.8858 0.6508 0.7427 0.148 Uiso 1 1 calc R
C14 C 0.9935(3) 0.6714(3) 0.76263(13) 0.1428(17) Uani 1 1 d .
H14 H 0.9712 0.6188 0.7727 0.171 Uiso 1 1 calc R
O4 O 1.1010(4) 0.6444(5) 0.79956(13) 0.230(2) Uani 1 1 d .
C13 C 1.0759(4) 0.7290(4) 0.76678(13) 0.1355(16) Uani 1 1 d .
O5 O 0.03127(14) 0.95150(13) 0.68095(9) 0.1452(13) Uani 1 1 d .
C16 C 0.0000 1.0000 0.6825(2) 0.115(2) Uani 1 3 d S

loop_
_atom_site_aniso_label
_atom_site_aniso_U_11
_atom_site_aniso_U_22
_atom_site_aniso_U_33
_atom_site_aniso_U_23
_atom_site_aniso_U_13
_atom_site_aniso_U_12
O1 0.0668(13) 0.0777(14) 0.150(2) 0.0170(13) 0.0041(13) 0.0324(11)
O2 0.0909(17) 0.0858(17) 0.200(3) 0.0418(18) -0.0125(17) 0.0257(14)
C3 0.0583(18) 0.0630(18) 0.132(3) 0.0111(19) 0.0130(18) 0.0293(15)
C4 0.073(2) 0.0622(18) 0.130(3) 0.0136(18) 0.010(2) 0.0300(17)
C6 0.0682(19) 0.0612(18) 0.121(3) 0.0025(18) 0.0070(17) 0.0325(16)
C5 0.067(2) 0.0602(18) 0.137(3) 0.0115(19) 0.017(2) 0.0235(16)
N2 0.0717(17) 0.0667(16) 0.163(3) 0.0010(17) -0.0019(17) 0.0329(14)
N1 0.0639(16) 0.0639(16) 0.159(4) 0.000 0.000 0.0319(8)
C9 0.082(2) 0.079(2) 0.143(3) -0.004(2) -0.004(2) 0.036(2)
N3 0.0727(18) 0.0903(19) 0.145(3) 0.0005(17) -0.0077(17) 0.0378(16)
C2 0.069(2) 0.0641(19) 0.155(3) 0.0104(19) 0.011(2) 0.0286(16)
C11 0.089(3) 0.116(3) 0.168(4) -0.008(3) 0.000(3) 0.055(3)
C8 0.076(2) 0.069(2) 0.154(3) 0.020(2) 0.007(2) 0.0271(18)
C7 0.074(2) 0.075(2) 0.159(3) 0.016(2) -0.002(2) 0.0311(18)
C1 0.069(2) 0.075(2) 0.184(4) -0.018(2) 0.000(2) 0.0382(17)
N4 0.171(6) 0.218(7) 0.208(6) 0.033(5) 0.015(5) 0.127(6)
O3 0.148(3) 0.266(6) 0.260(5) -0.037(4) -0.046(4) 0.125(4)
C10 0.080(2) 0.097(3) 0.127(3) -0.008(2) -0.004(2) 0.049(2)
C12 0.092(3) 0.162(5) 0.178(5) -0.040(4) -0.020(3) 0.076(3)
C15 0.097(3) 0.123(3) 0.153(4) 0.011(3) -0.006(3) 0.058(3)
C14 0.119(4) 0.169(5) 0.165(4) 0.029(3) 0.008(3) 0.091(4)
O4 0.210(5) 0.310(7) 0.224(5) 0.048(5) -0.030(4) 0.170(5)
C13 0.124(4) 0.151(5) 0.161(4) 0.009(4) -0.006(3) 0.091(4)
O5 0.0706(14) 0.0693(14) 0.304(4) 0.0199(17) 0.0192(17) 0.0413(12)
C16 0.070(2) 0.070(2) 0.205(7) 0.000 0.000 0.0352(11)

loop_
_atom_type_symbol
_atom_type_description
_atom_type_scat_dispersion_real
_atom_type_scat_dispersion_imag
_atom_type_scat_source
C C 0.0033 0.0016 'International Tables Vol C Tables 4.2.6.8 and 6.1.1.4'
H H 0.0000 0.0000 'International Tables Vol C Tables 4.2.6.8 and 6.1.1.4'
N N 0.0061 0.0033 'International Tables Vol C Tables 4.2.6.8 and 6.1.1.4'
O O 0.0106 0.0060 'International Tables Vol C Tables 4.2.6.8 and 6.1.1.4'
K K 0.2009 0.2494 'International Tables Vol C Tables 4.2.6.8 and 6.1.1.4'

loop_
_geom_angle_atom_site_label_1
_geom_angle_atom_site_label_2
_geom_angle_atom_site_label_3
_geom_angle
_geom_angle_site_symmetry_1
_geom_angle_site_symmetry_3
C3 O1 C2 118.4(2) . .
C8 C3 C4 119.6(3) . .
C8 C3 O1 123.7(3) . .
C4 C3 O1 116.6(3) . .
C5 C4 C3 120.8(3) . .
C7 C6 C5 118.4(3) . .
C7 C6 N2 124.6(3) . .
C5 C6 N2 117.0(3) . .
C4 C5 C6 121.3(3) . .
C9 N2 C6 126.9(3) . .
C1 N1 C1 110.1(2) 3_565 2_665
C1 N1 C1 110.1(2) 3_565 .
C1 N1 C1 110.1(2) 2_665 .
O2 C9 N2 124.2(3) . .
O2 C9 N3 124.9(4) . .
N2 C9 N3 111.0(3) . .
C9 N3 C10 126.4(3) . .
O1 C2 C1 110.0(3) . .
C10 C11 C12 118.3(4) . .
C3 C8 C7 120.0(3) . .
C6 C7 C8 119.8(3) . .
N1 C1 C2 112.1(3) . .
O3 N4 O4 123.2(8) . .
O3 N4 C13 123.3(7) . .
O4 N4 C13 113.4(7) . .
N3 C10 C11 116.6(4) . .
N3 C10 C15 124.9(3) . .
C11 C10 C15 118.4(4) . .
C13 C12 C11 120.1(5) . .
C14 C15 C10 120.3(4) . .
C15 C14 C13 120.6(5) . .
C12 C13 C14 122.1(5) . .
C12 C13 N4 113.9(6) . .
C14 C13 N4 124.0(6) . .
O5 C16 O5 119.75(7) 3_465 2_675
O5 C16 O5 119.75(7) 3_465 .
O5 C16 O5 119.75(8) 2_675 .

loop_
_geom_bond_atom_site_label_1
_geom_bond_atom_site_label_2
_geom_bond_distance
_geom_bond_site_symmetry_2
O1 C3 1.377(3) .
O1 C2 1.435(3) .
O2 C9 1.203(4) .
C3 C8 1.358(4) .
C3 C4 1.365(4) .
C4 C5 1.364(4) .
C6 C7 1.369(4) .
C6 C5 1.385(4) .
C6 N2 1.406(4) .
N2 C9 1.370(4) .
N1 C1 1.480(3) 3_565
N1 C1 1.480(3) 2_665
N1 C1 1.480(3) .
C9 N3 1.376(4) .
N3 C10 1.387(4) .
C2 C1 1.518(5) .
C11 C10 1.391(5) .
C11 C12 1.427(6) .
C8 C7 1.420(4) .
N4 O3 1.184(7) .
N4 O4 1.233(7) .
N4 C13 1.460(8) .
C10 C15 1.416(5) .
C12 C13 1.324(6) .
C15 C14 1.349(6) .
C14 C13 1.351(6) .
O5 C16 1.276(2) .
C16 O5 1.276(2) 3_465
C16 O5 1.276(2) 2_675

loop_
_platon_squeeze_void_nr
_platon_squeeze_void_average_x
_platon_squeeze_void_average_y
_platon_squeeze_void_average_z
_platon_squeeze_void_volume
_platon_squeeze_void_count_electrons
_platon_squeeze_void_content
1 0.071 0.381 0.167 1913 224 ' '
2 -0.005 0.065 0.500 1909 224 ' '
3 -0.113 0.338 0.833 1913 224 ' '
